data_4084433
loop_
_publ_author_name
'Athukorala Arachchige, Kasun S.'
'Diamond, Louise M.'
'Knight, Fergus R.'
'Lechner, Marie-Luise'
'Slawin, Alexandra M. Z.'
'Woollins, J. Derek'

_publ_section_title
;
 Synthetic, Structural, and Spectroscopic Studies of Sterically Crowded
 Tin--Chalcogen Acenaphthenes
;
_journal_issue 21
_journal_name_full Organometallics
_journal_page_first 6089
_journal_paper_doi 10.1021/om500755w
_journal_volume 33
_journal_year 2014
_chemical_formula_moiety 'C36 H28 S Sn'
_chemical_formula_sum 'C36 H28 S Sn'
_chemical_formula_weight 611.37
_space_group_IT_number 14
_symmetry_cell_setting monoclinic
_symmetry_Int_Tables_number 14
_symmetry_space_group_name_Hall '-P 2yn'
_symmetry_space_group_name_H-M 'P 1 21/n 1'
_atom_sites_solution_hydrogens geom
_atom_sites_solution_primary direct
_atom_sites_solution_secondary difmap
_cell_angle_alpha 90.0000
_cell_angle_beta 92.120(8)
_cell_angle_gamma 90.0000
_cell_formula_units_Z 4
_cell_length_a 9.179(6)
_cell_length_b 16.871(11)
_cell_length_c 18.287(11)
_cell_measurement_reflns_used 5770
_cell_measurement_temperature 125
_cell_measurement_theta_max 32.58
_cell_measurement_theta_min 1.21
_cell_volume 2830(3)
_computing_cell_refinement 'CrystalClear-SM Expert 2.0 r6'
_computing_data_collection 'CrystalClear-SM Expert 2.0 r6 (Rigaku, 2010)'
_computing_data_reduction 'CrystalClear-SM Expert 2.0 r6'
_computing_molecular_graphics 'CrystalStructure 4.0'
_computing_publication_material 'CrystalStructure 4.0 (Rigaku, 2010)'
_computing_structure_refinement 'SHELXL97 (Sheldrick, 2008)'
_computing_structure_solution 'SHELXS97 (Sheldrick, 2008)'
_diffrn_ambient_temperature 125
_diffrn_detector_area_resol_mean 13.653
_diffrn_measured_fraction_theta_full 1.000
_diffrn_measured_fraction_theta_max 1.000
_diffrn_measurement_device_type 'Rigaku SCX mini'
_diffrn_measurement_method \w
_diffrn_radiation_type 'Mo K\a'
_diffrn_radiation_wavelength 0.71075
_diffrn_reflns_av_R_equivalents 0.0811
_diffrn_reflns_limit_h_max 10
_diffrn_reflns_limit_h_min -10
_diffrn_reflns_limit_k_max 20
_diffrn_reflns_limit_k_min -20
_diffrn_reflns_limit_l_max 21
_diffrn_reflns_limit_l_min -21
_diffrn_reflns_number 24170
_diffrn_reflns_theta_full 25.00
_diffrn_reflns_theta_max 25.00
_diffrn_standards_number 0
_exptl_absorpt_coefficient_mu 1.000
_exptl_absorpt_correction_T_max 0.980
_exptl_absorpt_correction_T_min 0.821
_exptl_absorpt_correction_type multi-scan
_exptl_absorpt_process_details 'REQAB (Rigaku, 1998)'
_exptl_crystal_colour colorless
_exptl_crystal_density_diffrn 1.435
_exptl_crystal_density_method 'not measured'
_exptl_crystal_description platelet
_exptl_crystal_F_000 1240.00
_exptl_crystal_size_max 0.180
_exptl_crystal_size_mid 0.160
_exptl_crystal_size_min 0.020
_refine_diff_density_max 0.700
_refine_diff_density_min -0.720
_refine_ls_extinction_method none
_refine_ls_goodness_of_fit_ref 1.172
_refine_ls_hydrogen_treatment constr
_refine_ls_number_parameters 343
_refine_ls_number_reflns 4979
_refine_ls_number_restraints 0
_refine_ls_R_factor_gt 0.0469
_refine_ls_shift/su_max 0.001
_refine_ls_structure_factor_coef Fsqd
_refine_ls_weighting_details 'w = 1/[\s^2^(Fo^2^)+(0.0263P)^2^+0.4985P] where P=(Fo^2^+2Fc^2^)/3'
_refine_ls_weighting_scheme calc
_refine_ls_wR_factor_ref 0.0948
_reflns_number_gt 3856
_reflns_number_total 4979
_reflns_threshold_expression F^2^>2.0\s(F^2^)
_cod_data_source_file om500755w_si_002.cif
_cod_data_source_block 1
_cod_depositor_comments 'Adding full bibliography for 4084433--4084444.cif.'
_cod_database_code 4084433

loop_
_symmetry_equiv_pos_site_id
_symmetry_equiv_pos_as_xyz
1 +X,+Y,+Z
2 1/2-X,1/2+Y,1/2-Z
3 -X,-Y,-Z
4 1/2+X,1/2-Y,1/2+Z

loop_
_atom_site_label
_atom_site_type_symbol
_atom_site_fract_x
_atom_site_fract_y
_atom_site_fract_z
_atom_site_U_iso_or_equiv
_atom_site_adp_type
_atom_site_occupancy
_atom_site_symmetry_multiplicity
_atom_site_calc_flag
_atom_site_refinement_flags
Sn1 Sn 0.72122(4) 0.765799(18) 0.119694(17) 0.02501(11) Uani 1.0 4 d .
S1 S 0.98861(13) 0.82046(7) 0.01760(7) 0.0274(3) Uani 1.0 4 d .
C1 C 0.8747(5) 0.6693(3) 0.1155(3) 0.0245(11) Uani 1.0 4 d .
C2 C 0.8450(5) 0.6045(3) 0.1589(3) 0.0299(12) Uani 1.0 4 d .
C3 C 0.9228(6) 0.5319(3) 0.1594(3) 0.0339(13) Uani 1.0 4 d .
C4 C 1.0355(6) 0.5235(3) 0.1131(3) 0.0295(12) Uani 1.0 4 d .
C5 C 1.0712(5) 0.5881(3) 0.0674(3) 0.0271(12) Uani 1.0 4 d .
C6 C 1.1901(5) 0.5706(3) 0.0242(3) 0.0312(12) Uani 1.0 4 d .
C7 C 1.2398(6) 0.6276(3) -0.0224(3) 0.0330(13) Uani 1.0 4 d .
C8 C 1.1729(5) 0.7026(3) -0.0225(3) 0.0311(12) Uani 1.0 4 d .
C9 C 1.0565(6) 0.7209(3) 0.0208(3) 0.0280(12) Uani 1.0 4 d .
C10 C 0.9974(5) 0.6627(3) 0.0678(3) 0.0254(11) Uani 1.0 4 d .
C11 C 1.1392(6) 0.4556(3) 0.1000(3) 0.0356(13) Uani 1.0 4 d .
C12 C 1.2419(6) 0.4860(3) 0.0398(3) 0.0357(13) Uani 1.0 4 d .
C13 C 0.5541(5) 0.7232(3) 0.1898(3) 0.0257(11) Uani 1.0 4 d .
C14 C 0.5590(6) 0.7376(3) 0.2652(3) 0.0342(13) Uani 1.0 4 d .
C15 C 0.4487(6) 0.7117(3) 0.3095(3) 0.0399(14) Uani 1.0 4 d .
C16 C 0.3300(6) 0.6705(3) 0.2787(3) 0.0380(13) Uani 1.0 4 d .
C17 C 0.3214(6) 0.6560(3) 0.2043(3) 0.0369(13) Uani 1.0 4 d .
C18 C 0.4327(5) 0.6825(3) 0.1601(3) 0.0291(12) Uani 1.0 4 d .
C19 C 0.8020(5) 0.8712(3) 0.1713(3) 0.0253(11) Uani 1.0 4 d .
C20 C 0.7890(6) 0.9459(3) 0.1379(3) 0.0335(13) Uani 1.0 4 d .
C21 C 0.8499(6) 1.0124(3) 0.1714(4) 0.0463(15) Uani 1.0 4 d .
C22 C 0.9240(6) 1.0072(4) 0.2373(3) 0.0426(15) Uani 1.0 4 d .
C23 C 0.9364(6) 0.9346(4) 0.2721(3) 0.0408(14) Uani 1.0 4 d .
C24 C 0.8760(6) 0.8668(3) 0.2392(3) 0.0370(13) Uani 1.0 4 d .
C25 C 0.6124(5) 0.7851(3) 0.0153(3) 0.0260(11) Uani 1.0 4 d .
C26 C 0.5096(6) 0.8460(3) 0.0052(3) 0.0343(13) Uani 1.0 4 d .
C27 C 0.4421(5) 0.8594(3) -0.0631(3) 0.0353(13) Uani 1.0 4 d .
C28 C 0.4734(6) 0.8117(4) -0.1215(3) 0.0398(14) Uani 1.0 4 d .
C29 C 0.5739(6) 0.7504(3) -0.1124(3) 0.0371(13) Uani 1.0 4 d .
C30 C 0.6438(5) 0.7376(3) -0.0445(3) 0.0303(12) Uani 1.0 4 d .
C31 C 1.1223(5) 0.8732(3) 0.0714(3) 0.0265(11) Uani 1.0 4 d .
C32 C 1.1591(5) 0.9498(3) 0.0485(3) 0.0338(13) Uani 1.0 4 d .
C33 C 1.2549(6) 0.9955(3) 0.0906(3) 0.0406(14) Uani 1.0 4 d .
C34 C 1.3206(6) 0.9652(4) 0.1543(3) 0.0417(15) Uani 1.0 4 d .
C35 C 1.2859(6) 0.8887(4) 0.1767(3) 0.0390(14) Uani 1.0 4 d .
C36 C 1.1869(5) 0.8431(3) 0.1355(3) 0.0315(12) Uani 1.0 4 d .
H2 H 0.7662 0.6090 0.1909 0.0359 Uiso 1.0 4 calc R
H3 H 0.8972 0.4900 0.1912 0.0407 Uiso 1.0 4 calc R
H7 H 1.3175 0.6166 -0.0539 0.0396 Uiso 1.0 4 calc R
H8 H 1.2091 0.7426 -0.0535 0.0373 Uiso 1.0 4 calc R
H11A H 1.0851 0.4079 0.0829 0.0428 Uiso 1.0 4 calc R
H11B H 1.1959 0.4422 0.1454 0.0428 Uiso 1.0 4 calc R
H12A H 1.3449 0.4855 0.0579 0.0429 Uiso 1.0 4 calc R
H12B H 1.2323 0.4528 -0.0047 0.0429 Uiso 1.0 4 calc R
H14 H 0.6395 0.7656 0.2865 0.0410 Uiso 1.0 4 calc R
H15 H 0.4543 0.7221 0.3606 0.0479 Uiso 1.0 4 calc R
H16 H 0.2549 0.6523 0.3089 0.0456 Uiso 1.0 4 calc R
H17 H 0.2402 0.6281 0.1833 0.0443 Uiso 1.0 4 calc R
H18 H 0.4259 0.6727 0.1089 0.0349 Uiso 1.0 4 calc R
H20 H 0.7380 0.9509 0.0920 0.0402 Uiso 1.0 4 calc R
H21 H 0.8399 1.0625 0.1480 0.0556 Uiso 1.0 4 calc R
H22 H 0.9667 1.0532 0.2592 0.0511 Uiso 1.0 4 calc R
H23 H 0.9860 0.9308 0.3185 0.0489 Uiso 1.0 4 calc R
H24 H 0.8855 0.8171 0.2633 0.0444 Uiso 1.0 4 calc R
H26 H 0.4857 0.8784 0.0455 0.0411 Uiso 1.0 4 calc R
H27 H 0.3742 0.9016 -0.0694 0.0424 Uiso 1.0 4 calc R
H28 H 0.4266 0.8206 -0.1680 0.0478 Uiso 1.0 4 calc R
H29 H 0.5949 0.7172 -0.1526 0.0446 Uiso 1.0 4 calc R
H30 H 0.7134 0.6962 -0.0389 0.0364 Uiso 1.0 4 calc R
H32 H 1.1182 0.9703 0.0039 0.0406 Uiso 1.0 4 calc R
H33 H 1.2760 1.0482 0.0758 0.0487 Uiso 1.0 4 calc R
H34 H 1.3885 0.9962 0.1824 0.0501 Uiso 1.0 4 calc R
H35 H 1.3300 0.8676 0.2203 0.0468 Uiso 1.0 4 calc R
H36 H 1.1633 0.7912 0.1512 0.0378 Uiso 1.0 4 calc R

loop_
_atom_site_aniso_label
_atom_site_aniso_U_11
_atom_site_aniso_U_22
_atom_site_aniso_U_33
_atom_site_aniso_U_12
_atom_site_aniso_U_13
_atom_site_aniso_U_23
Sn1 0.0294(2) 0.02158(19) 0.02408(19) 0.00043(15) 0.00050(13) -0.00055(15)
S1 0.0305(7) 0.0246(7) 0.0272(7) -0.0010(6) 0.0004(6) 0.0008(6)
C1 0.028(3) 0.022(3) 0.024(3) -0.001(2) -0.002(2) -0.002(2)
C2 0.031(3) 0.029(3) 0.029(3) 0.004(3) -0.000(3) 0.003(3)
C3 0.040(4) 0.026(3) 0.035(4) -0.001(3) -0.001(3) 0.005(3)
C4 0.032(3) 0.022(3) 0.034(3) -0.000(3) -0.005(3) -0.002(3)
C5 0.029(3) 0.026(3) 0.027(3) -0.002(3) -0.006(3) -0.007(3)
C6 0.025(3) 0.032(3) 0.036(4) 0.002(3) -0.003(3) -0.007(3)
C7 0.032(3) 0.034(3) 0.033(3) 0.000(3) 0.007(3) -0.008(3)
C8 0.036(3) 0.028(3) 0.029(3) -0.003(3) 0.007(3) -0.008(3)
C9 0.038(3) 0.022(3) 0.024(3) 0.004(3) -0.002(3) -0.003(2)
C10 0.029(3) 0.022(3) 0.024(3) -0.001(2) -0.000(2) -0.004(2)
C11 0.037(4) 0.023(3) 0.047(4) 0.005(3) -0.002(3) -0.002(3)
C12 0.033(3) 0.031(3) 0.044(4) 0.006(3) -0.002(3) -0.007(3)
C13 0.030(3) 0.022(3) 0.025(3) 0.002(2) 0.002(2) 0.000(2)
C14 0.036(3) 0.037(3) 0.029(3) -0.009(3) -0.001(3) 0.001(3)
C15 0.045(4) 0.044(4) 0.031(4) -0.004(3) 0.008(3) -0.004(3)
C16 0.044(4) 0.029(3) 0.043(4) 0.000(3) 0.011(3) 0.004(3)
C17 0.027(3) 0.035(4) 0.049(4) -0.003(3) -0.005(3) 0.004(3)
C18 0.033(3) 0.030(3) 0.024(3) 0.004(3) -0.004(3) 0.001(3)
C19 0.025(3) 0.023(3) 0.028(3) 0.002(2) 0.006(2) -0.001(3)
C20 0.038(4) 0.029(3) 0.033(3) -0.001(3) -0.001(3) -0.002(3)
C21 0.054(4) 0.026(4) 0.058(5) 0.001(3) -0.001(4) -0.003(3)
C22 0.036(4) 0.040(4) 0.053(4) -0.007(3) 0.008(3) -0.021(3)
C23 0.032(4) 0.050(4) 0.039(4) -0.004(3) -0.004(3) -0.012(3)
C24 0.044(4) 0.027(3) 0.040(4) -0.006(3) -0.001(3) -0.001(3)
C25 0.026(3) 0.027(3) 0.025(3) -0.004(2) 0.005(2) 0.002(2)
C26 0.033(3) 0.036(4) 0.034(4) 0.001(3) 0.005(3) 0.005(3)
C27 0.022(3) 0.036(4) 0.047(4) 0.001(3) -0.002(3) 0.012(3)
C28 0.033(4) 0.055(4) 0.031(4) -0.013(3) -0.009(3) 0.014(3)
C29 0.037(4) 0.046(4) 0.029(3) -0.008(3) -0.000(3) -0.008(3)
C30 0.028(3) 0.030(3) 0.033(3) -0.001(3) -0.000(3) -0.005(3)
C31 0.024(3) 0.021(3) 0.034(3) -0.000(2) 0.005(3) -0.003(3)
C32 0.029(3) 0.029(3) 0.044(4) 0.002(3) 0.004(3) 0.005(3)
C33 0.038(4) 0.023(3) 0.061(4) -0.003(3) 0.006(3) -0.002(3)
C34 0.027(3) 0.040(4) 0.058(4) 0.000(3) 0.001(3) -0.018(3)
C35 0.037(4) 0.045(4) 0.034(4) 0.004(3) -0.007(3) -0.010(3)
C36 0.037(4) 0.025(3) 0.033(3) 0.003(3) 0.005(3) -0.002(3)

loop_
_atom_type_symbol
_atom_type_description
_atom_type_scat_dispersion_real
_atom_type_scat_dispersion_imag
_atom_type_scat_source
C C 0.0033 0.0016
;
International Tables for Crystallography
(1992, Vol. C, Tables 4.2.6.8 and 6.1.1.4)
;
H H 0.0000 0.0000
;
International Tables for Crystallography
(1992, Vol. C, Table 6.1.1.4)
;
Sn Sn -0.6537 1.4246
;
International Tables for Crystallography
(1992, Vol. C, Tables 4.2.6.8 and 6.1.1.4)
;
S S 0.1246 0.1234
;
International Tables for Crystallography
(1992, Vol. C, Tables 4.2.6.8 and 6.1.1.4)
;

loop_
_geom_angle_atom_site_label_1
_geom_angle_atom_site_label_2
_geom_angle_atom_site_label_3
_geom_angle
_geom_angle_publ_flag
C1 Sn1 C13 104.45(18) yes
C1 Sn1 C19 115.37(17) yes
C1 Sn1 C25 111.48(18) yes
C13 Sn1 C19 104.93(18) yes
C13 Sn1 C25 105.13(18) yes
C19 Sn1 C25 114.17(18) yes
C9 S1 C31 102.6(3) yes
Sn1 C1 C2 115.7(4) yes
Sn1 C1 C10 127.0(4) yes
C2 C1 C10 117.2(4) yes
C1 C2 C3 125.2(5) yes
C2 C3 C4 118.5(5) yes
C3 C4 C5 118.8(5) yes
C3 C4 C11 132.1(5) yes
C5 C4 C11 109.1(4) yes
C4 C5 C6 111.9(5) yes
C4 C5 C10 123.6(5) yes
C6 C5 C10 124.5(5) yes
C5 C6 C7 119.1(5) yes
C5 C6 C12 109.4(5) yes
C7 C6 C12 131.4(5) yes
C6 C7 C8 118.3(5) yes
C7 C8 C9 123.0(5) yes
S1 C9 C8 117.6(4) yes
S1 C9 C10 121.7(4) yes
C8 C9 C10 120.6(5) yes
C1 C10 C5 116.6(4) yes
C1 C10 C9 129.0(4) yes
C5 C10 C9 114.4(4) yes
C4 C11 C12 105.2(4) yes
C6 C12 C11 104.3(4) yes
Sn1 C13 C14 122.0(4) yes
Sn1 C13 C18 120.4(4) yes
C14 C13 C18 117.6(5) yes
C13 C14 C15 121.6(5) yes
C14 C15 C16 119.6(5) yes
C15 C16 C17 120.2(5) yes
C16 C17 C18 119.7(5) yes
C13 C18 C17 121.3(5) yes
Sn1 C19 C20 122.2(4) yes
Sn1 C19 C24 119.9(4) yes
C20 C19 C24 117.8(5) yes
C19 C20 C21 120.5(5) yes
C20 C21 C22 121.2(5) yes
C21 C22 C23 119.5(5) yes
C22 C23 C24 120.1(5) yes
C19 C24 C23 120.8(5) yes
Sn1 C25 C26 121.1(4) yes
Sn1 C25 C30 120.5(4) yes
C26 C25 C30 118.4(5) yes
C25 C26 C27 120.8(5) yes
C26 C27 C28 120.1(5) yes
C27 C28 C29 119.9(5) yes
C28 C29 C30 120.2(5) yes
C25 C30 C29 120.5(5) yes
S1 C31 C32 117.6(4) yes
S1 C31 C36 123.1(4) yes
C32 C31 C36 119.2(5) yes
C31 C32 C33 120.2(5) yes
C32 C33 C34 120.6(5) yes
C33 C34 C35 119.3(5) yes
C34 C35 C36 120.3(5) yes
C31 C36 C35 120.4(5) yes
C1 C2 H2 117.407 no
C3 C2 H2 117.398 no
C2 C3 H3 120.728 no
C4 C3 H3 120.728 no
C6 C7 H7 120.832 no
C8 C7 H7 120.845 no
C7 C8 H8 118.482 no
C9 C8 H8 118.492 no
C4 C11 H11A 110.706 no
C4 C11 H11B 110.712 no
C12 C11 H11A 110.704 no
C12 C11 H11B 110.708 no
H11A C11 H11B 108.813 no
C6 C12 H12A 110.889 no
C6 C12 H12B 110.892 no
C11 C12 H12A 110.882 no
C11 C12 H12B 110.886 no
H12A C12 H12B 108.910 no
C13 C14 H14 119.211 no
C15 C14 H14 119.213 no
C14 C15 H15 120.177 no
C16 C15 H15 120.175 no
C15 C16 H16 119.898 no
C17 C16 H16 119.912 no
C16 C17 H17 120.146 no
C18 C17 H17 120.147 no
C13 C18 H18 119.347 no
C17 C18 H18 119.345 no
C19 C20 H20 119.754 no
C21 C20 H20 119.735 no
C20 C21 H21 119.388 no
C22 C21 H21 119.404 no
C21 C22 H22 120.237 no
C23 C22 H22 120.230 no
C22 C23 H23 119.937 no
C24 C23 H23 119.947 no
C19 C24 H24 119.595 no
C23 C24 H24 119.584 no
C25 C26 H26 119.595 no
C27 C26 H26 119.584 no
C26 C27 H27 119.931 no
C28 C27 H27 119.931 no
C27 C28 H28 120.066 no
C29 C28 H28 120.076 no
C28 C29 H29 119.879 no
C30 C29 H29 119.872 no
C25 C30 H30 119.727 no
C29 C30 H30 119.744 no
C31 C32 H32 119.908 no
C33 C32 H32 119.901 no
C32 C33 H33 119.713 no
C34 C33 H33 119.709 no
C33 C34 H34 120.327 no
C35 C34 H34 120.336 no
C34 C35 H35 119.844 no
C36 C35 H35 119.855 no
C31 C36 H36 119.808 no
C35 C36 H36 119.824 no

loop_
_geom_bond_atom_site_label_1
_geom_bond_atom_site_label_2
_geom_bond_distance
_geom_bond_publ_flag
Sn1 C1 2.156(5) yes
Sn1 C13 2.158(5) yes
Sn1 C19 2.134(5) yes
Sn1 C25 2.147(5) yes
S1 C9 1.792(5) yes
S1 C31 1.782(5) yes
C1 C2 1.384(7) yes
C1 C10 1.454(7) yes
C2 C3 1.418(7) yes
C3 C4 1.368(7) yes
C4 C5 1.418(7) yes
C4 C11 1.515(7) yes
C5 C6 1.403(7) yes
C5 C10 1.430(7) yes
C6 C7 1.373(7) yes
C6 C12 1.529(7) yes
C7 C8 1.407(7) yes
C8 C9 1.387(7) yes
C9 C10 1.426(7) yes
C11 C12 1.561(8) yes
C13 C14 1.398(7) yes
C13 C18 1.401(7) yes
C14 C15 1.391(8) yes
C15 C16 1.394(8) yes
C16 C17 1.381(8) yes
C17 C18 1.401(7) yes
C19 C20 1.404(7) yes
C19 C24 1.395(7) yes
C20 C21 1.386(8) yes
C21 C22 1.365(8) yes
C22 C23 1.383(8) yes
C23 C24 1.398(8) yes
C25 C26 1.402(7) yes
C25 C30 1.395(7) yes
C26 C27 1.393(8) yes
C27 C28 1.377(8) yes
C28 C29 1.392(8) yes
C29 C30 1.393(7) yes
C31 C32 1.404(7) yes
C31 C36 1.390(7) yes
C32 C33 1.383(7) yes
C33 C34 1.390(8) yes
C34 C35 1.394(8) yes
C35 C36 1.390(7) yes
C2 H2 0.950 no
C3 H3 0.950 no
C7 H7 0.950 no
C8 H8 0.950 no
C11 H11A 0.990 no
C11 H11B 0.990 no
C12 H12A 0.990 no
C12 H12B 0.990 no
C14 H14 0.950 no
C15 H15 0.950 no
C16 H16 0.950 no
C17 H17 0.950 no
C18 H18 0.950 no
C20 H20 0.950 no
C21 H21 0.950 no
C22 H22 0.950 no
C23 H23 0.950 no
C24 H24 0.950 no
C26 H26 0.950 no
C27 H27 0.950 no
C28 H28 0.950 no
C29 H29 0.950 no
C30 H30 0.950 no
C32 H32 0.950 no
C33 H33 0.950 no
C34 H34 0.950 no
C35 H35 0.950 no
C36 H36 0.950 no

loop_
_geom_contact_atom_site_label_1
_geom_contact_atom_site_label_2
_geom_contact_distance
_geom_contact_publ_flag
_geom_contact_site_symmetry_2
Sn1 S1 3.2710(19) no .
S1 C1 3.307(5) no .
S1 C19 3.453(5) no .
S1 C25 3.503(5) no .
C1 C4 2.870(7) no .
C2 C5 2.728(7) no .
C2 C13 3.402(7) no .
C3 C10 2.868(7) no .
C5 C8 2.724(7) no .
C6 C9 2.816(7) no .
C7 C10 2.880(7) no .
C8 C31 3.391(7) no .
C9 C36 3.146(7) no .
C13 C16 2.813(7) no .
C14 C17 2.777(7) no .
C15 C18 2.776(8) no .
C19 C22 2.806(7) no .
C19 C31 3.519(7) no .
C20 C23 2.766(8) no .
C20 C31 3.552(7) no .
C21 C24 2.758(8) no .
C24 C36 3.507(8) no .
C25 C28 2.802(7) no .
C26 C29 2.769(8) no .
C27 C30 2.779(7) no .
C31 C34 2.796(7) no .
C32 C35 2.777(8) no .
C33 C36 2.777(8) no .
C2 C22 3.569(8) no 2_645
C4 C6 3.567(7) no 3_765
C5 C17 3.526(7) no 1_655
C6 C4 3.567(7) no 3_765
C16 C22 3.580(8) no 2_645
C16 C29 3.410(8) no 4_465
C17 C5 3.526(7) no 1_455
C17 C22 3.566(8) no 2_645
C18 C36 3.545(7) no 1_455
C22 C2 3.569(8) no 2_655
C22 C16 3.580(8) no 2_655
C22 C17 3.566(8) no 2_655
C29 C16 3.410(8) no 4_564
C36 C18 3.545(7) no 1_655
Sn1 H2 2.9700 no .
Sn1 H14 3.1687 no .
Sn1 H18 3.1334 no .
Sn1 H20 3.1687 no .
Sn1 H24 3.1034 no .
Sn1 H26 3.1479 no .
Sn1 H30 3.1277 no .
S1 H8 2.7760 no .
S1 H20 3.4951 no .
S1 H30 3.4140 no .
S1 H32 2.8085 no .
S1 H36 2.9142 no .
C1 H3 3.3296 no .
C1 H30 3.1720 no .
C1 H36 3.3979 no .
C3 H11A 2.9502 no .
C3 H11B 2.9474 no .
C4 H2 3.2365 no .
C4 H12A 3.1156 no .
C4 H12B 3.1010 no .
C5 H3 3.2671 no .
C5 H7 3.2604 no .
C5 H11A 3.0549 no .
C5 H11B 3.0465 no .
C5 H12A 3.0610 no .
C5 H12B 3.0464 no .
C6 H8 3.2381 no .
C6 H11A 3.1145 no .
C6 H11B 3.0997 no .
C7 H12A 2.9545 no .
C7 H12B 2.9682 no .
C8 H36 3.5135 no .
C9 H7 3.3077 no .
C9 H30 3.3218 no .
C9 H36 2.8069 no .
C10 H2 3.2773 no .
C10 H8 3.2920 no .
C10 H30 3.2486 no .
C10 H36 3.0282 no .
C11 H3 2.8849 no .
C12 H7 2.8915 no .
C13 H2 2.7386 no .
C13 H15 3.2884 no .
C13 H17 3.2963 no .
C14 H2 3.2182 no .
C14 H16 3.2653 no .
C14 H18 3.2552 no .
C14 H24 3.2857 no .
C15 H17 3.2642 no .
C16 H14 3.2617 no .
C16 H18 3.2578 no .
C17 H15 3.2624 no .
C18 H2 3.3309 no .
C18 H14 3.2548 no .
C18 H16 3.2641 no .
C19 H14 3.1733 no .
C19 H21 3.2752 no .
C19 H23 3.2823 no .
C20 H22 3.2539 no .
C20 H24 3.2584 no .
C20 H26 3.3992 no .
C21 H23 3.2324 no .
C22 H20 3.2477 no .
C22 H24 3.2633 no .
C23 H21 3.2318 no .
C24 H14 2.9182 no .
C24 H20 3.2580 no .
C24 H22 3.2694 no .
C24 H36 3.3890 no .
C25 H18 3.1111 no .
C25 H20 3.3163 no .
C25 H27 3.2847 no .
C25 H29 3.2755 no .
C26 H18 3.5836 no .
C26 H20 3.1307 no .
C26 H28 3.2588 no .
C26 H30 3.2632 no .
C27 H29 3.2520 no .
C28 H26 3.2534 no .
C28 H30 3.2690 no .
C29 H27 3.2546 no .
C30 H26 3.2614 no .
C30 H28 3.2713 no .
C31 H8 3.2923 no .
C31 H33 3.2715 no .
C31 H35 3.2676 no .
C32 H34 3.2654 no .
C32 H36 3.2689 no .
C33 H35 3.2617 no .
C34 H32 3.2638 no .
C34 H36 3.2707 no .
C35 H33 3.2612 no .
C36 H32 3.2673 no .
C36 H34 3.2733 no .
H2 H3 2.3404 no .
H2 H14 3.3977 no .
H2 H18 3.5794 no .
H3 H11A 3.0102 no .
H3 H11B 3.0060 no .
H7 H8 2.3477 no .
H7 H12A 3.0153 no .
H7 H12B 3.0181 no .
H11A H12A 2.7735 no .
H11A H12B 2.2645 no .
H11B H12A 2.2644 no .
H11B H12B 2.7839 no .
H14 H15 2.3320 no .
H14 H24 2.4709 no .
H15 H16 2.3454 no .
H16 H17 2.3313 no .
H17 H18 2.3432 no .
H20 H21 2.3232 no .
H20 H26 2.7273 no .
H21 H22 2.3103 no .
H22 H23 2.3359 no .
H23 H24 2.3408 no .
H24 H36 3.3592 no .
H26 H27 2.3357 no .
H27 H28 2.3269 no .
H28 H29 2.3410 no .
H29 H30 2.3370 no .
H32 H33 2.3274 no .
H33 H34 2.3411 no .
H34 H35 2.3466 no .
H35 H36 2.3359 no .
S1 H15 2.9642 no 4_564
C1 H12B 3.0268 no 3_765
C2 H12B 3.0391 no 3_765
C2 H22 3.3910 no 2_645
C2 H28 3.4646 no 4_565
C3 H12B 3.1299 no 3_765
C3 H17 3.3494 no 1_655
C3 H34 3.3711 no 2_745
C4 H12B 3.1260 no 3_765
C4 H17 2.8484 no 1_655
C5 H11A 3.0538 no 3_765
C5 H12B 3.0515 no 3_765
C5 H17 2.6669 no 1_655
C6 H11A 3.1587 no 3_765
C6 H17 3.0857 no 1_655
C6 H18 3.1305 no 1_655
C7 H11A 3.1987 no 3_765
C7 H18 2.9932 no 1_655
C8 H11A 3.1801 no 3_765
C8 H14 3.5356 no 4_564
C8 H15 3.1456 no 4_564
C8 H18 3.3176 no 1_655
C9 H11A 3.1348 no 3_765
C9 H15 3.1911 no 4_564
C10 H11A 3.0719 no 3_765
C10 H12B 3.0649 no 3_765
C10 H17 3.0686 no 1_655
C11 H17 3.3982 no 1_655
C11 H30 3.1218 no 3_765
C12 H17 3.5543 no 1_655
C12 H30 3.1007 no 3_765
C13 H22 3.0249 no 2_645
C13 H35 3.2494 no 1_455
C14 H8 3.5588 no 4_465
C14 H21 3.4637 no 2_645
C14 H22 3.1495 no 2_645
C14 H35 3.1266 no 1_455
C15 H8 3.4830 no 4_465
C15 H21 3.2546 no 2_645
C15 H22 3.0667 no 2_645
C15 H29 3.5547 no 4_465
C15 H35 3.2615 no 1_455
C16 H22 2.8233 no 2_645
C16 H29 3.1676 no 4_465
C16 H33 3.5321 no 2_645
C16 H35 3.4928 no 1_455
C16 H36 3.4148 no 1_455
C17 H22 2.6722 no 2_645
C17 H35 3.5829 no 1_455
C17 H36 2.8550 no 1_455
C18 H22 2.7731 no 2_645
C18 H35 3.4540 no 1_455
C18 H36 3.0787 no 1_455
C20 H27 3.2076 no 3_675
C20 H32 3.0997 no 3_775
C21 H2 3.2153 no 2_655
C21 H3 3.4686 no 2_655
C21 H27 3.0866 no 3_675
C21 H32 3.2417 no 3_775
C22 H2 2.8089 no 2_655
C22 H3 3.2824 no 2_655
C23 H2 3.5590 no 2_655
C23 H3 3.2947 no 2_655
C23 H7 3.5103 no 4_465
C23 H29 3.2281 no 4_565
C24 H3 3.5311 no 2_655
C24 H29 3.1091 no 4_565
C25 H33 3.4441 no 3_775
C26 H8 3.4034 no 1_455
C26 H33 3.0784 no 3_775
C27 H8 2.9180 no 1_455
C27 H21 3.2474 no 3_675
C27 H33 3.0375 no 3_775
C28 H8 3.0025 no 1_455
C28 H16 2.9845 no 4_564
C28 H21 3.5925 no 3_675
C28 H24 3.1118 no 4_464
C28 H33 3.3816 no 3_775
C29 H7 3.4596 no 1_455
C29 H8 3.5574 no 1_455
C29 H15 3.5747 no 4_564
C29 H16 2.7756 no 4_564
C29 H23 3.3942 no 4_464
C29 H24 3.0269 no 4_464
C30 H11A 3.5840 no 3_765
C30 H12B 3.5136 no 3_765
C30 H15 3.4584 no 4_564
C30 H16 3.4465 no 4_564
C31 H26 3.3874 no 1_655
C31 H27 3.5559 no 1_655
C32 H20 3.2354 no 3_775
C32 H21 3.5984 no 3_775
C32 H26 3.2322 no 1_655
C32 H27 3.0849 no 1_655
C32 H32 3.0058 no 3_775
C33 H16 3.2247 no 2_655
C33 H20 3.4609 no 3_775
C33 H26 3.0330 no 1_655
C33 H27 3.5362 no 1_655
C34 H16 3.3070 no 2_655
C34 H26 2.9364 no 1_655
C35 H11B 3.3741 no 2_755
C35 H26 3.0778 no 1_655
C36 H26 3.3038 no 1_655
H2 C21 3.2153 no 2_645
H2 C22 2.8089 no 2_645
H2 C23 3.5590 no 2_645
H2 H12B 3.5608 no 3_765
H2 H21 3.2344 no 2_645
H2 H22 2.5371 no 2_645
H2 H28 3.1550 no 4_565
H3 C21 3.4686 no 2_645
H3 C22 3.2824 no 2_645
H3 C23 3.2947 no 2_645
H3 C24 3.5311 no 2_645
H3 H34 2.9817 no 2_745
H3 H35 3.5855 no 2_745
H7 C23 3.5103 no 4_564
H7 C29 3.4596 no 1_655
H7 H12A 3.5489 no 3_865
H7 H18 3.2442 no 1_655
H7 H23 2.9580 no 4_564
H8 C14 3.5588 no 4_564
H8 C15 3.4830 no 4_564
H8 C26 3.4034 no 1_655
H8 C27 2.9180 no 1_655
H8 C28 3.0025 no 1_655
H8 C29 3.5574 no 1_655
H8 H14 2.9734 no 4_564
H8 H15 2.8315 no 4_564
H8 H27 3.1000 no 1_655
H8 H28 3.2261 no 1_655
H11A C5 3.0538 no 3_765
H11A C6 3.1587 no 3_765
H11A C7 3.1987 no 3_765
H11A C8 3.1801 no 3_765
H11A C9 3.1348 no 3_765
H11A C10 3.0719 no 3_765
H11A C30 3.5840 no 3_765
H11A H15 3.3247 no 2_645
H11A H30 2.6953 no 3_765
H11B C35 3.3741 no 2_745
H11B H17 3.2340 no 1_655
H11B H23 2.9750 no 2_745
H11B H29 3.3040 no 3_765
H11B H30 3.1717 no 3_765
H11B H34 3.3947 no 2_745
H11B H35 2.7778 no 2_745
H12A H7 3.5489 no 3_865
H12A H17 3.4833 no 1_655
H12A H18 3.3678 no 1_655
H12A H23 2.8475 no 2_745
H12A H30 3.1284 no 3_765
H12B C1 3.0268 no 3_765
H12B C2 3.0391 no 3_765
H12B C3 3.1299 no 3_765
H12B C4 3.1260 no 3_765
H12B C5 3.0515 no 3_765
H12B C10 3.0649 no 3_765
H12B C30 3.5136 no 3_765
H12B H2 3.5608 no 3_765
H12B H30 2.6778 no 3_765
H14 C8 3.5356 no 4_465
H14 H8 2.9734 no 4_465
H14 H28 3.0965 no 4_565
H14 H35 3.4991 no 1_455
H15 S1 2.9642 no 4_465
H15 C8 3.1456 no 4_465
H15 C9 3.1911 no 4_465
H15 C29 3.5747 no 4_465
H15 C30 3.4584 no 4_465
H15 H8 2.8315 no 4_465
H15 H11A 3.3247 no 2_655
H15 H21 3.2959 no 2_645
H15 H29 3.4545 no 4_465
H15 H30 3.2353 no 4_465
H16 C28 2.9845 no 4_465
H16 C29 2.7756 no 4_465
H16 C30 3.4465 no 4_465
H16 C33 3.2247 no 2_645
H16 C34 3.3070 no 2_645
H16 H22 3.3334 no 2_645
H16 H28 3.0927 no 4_465
H16 H29 2.7529 no 4_465
H16 H33 2.7674 no 2_645
H16 H34 2.9507 no 2_645
H17 C3 3.3494 no 1_455
H17 C4 2.8484 no 1_455
H17 C5 2.6669 no 1_455
H17 C6 3.0857 no 1_455
H17 C10 3.0686 no 1_455
H17 C11 3.3982 no 1_455
H17 C12 3.5543 no 1_455
H17 H11B 3.2340 no 1_455
H17 H12A 3.4833 no 1_455
H17 H22 3.1199 no 2_645
H17 H34 3.5485 no 2_645
H17 H36 2.8953 no 1_455
H18 C6 3.1305 no 1_455
H18 C7 2.9932 no 1_455
H18 C8 3.3176 no 1_455
H18 H7 3.2442 no 1_455
H18 H12A 3.3678 no 1_455
H18 H22 3.2680 no 2_645
H18 H36 3.2472 no 1_455
H20 C32 3.2354 no 3_775
H20 C33 3.4609 no 3_775
H20 H27 2.7181 no 3_675
H20 H32 2.5983 no 3_775
H20 H33 3.0663 no 3_775
H21 C14 3.4637 no 2_655
H21 C15 3.2546 no 2_655
H21 C27 3.2474 no 3_675
H21 C28 3.5925 no 3_675
H21 C32 3.5984 no 3_775
H21 H2 3.2344 no 2_655
H21 H15 3.2959 no 2_655
H21 H27 2.4668 no 3_675
H21 H28 3.1736 no 3_675
H21 H32 2.8711 no 3_775
H22 C2 3.3910 no 2_655
H22 C13 3.0249 no 2_655
H22 C14 3.1495 no 2_655
H22 C15 3.0667 no 2_655
H22 C16 2.8233 no 2_655
H22 C17 2.6722 no 2_655
H22 C18 2.7731 no 2_655
H22 H2 2.5371 no 2_655
H22 H16 3.3334 no 2_655
H22 H17 3.1199 no 2_655
H22 H18 3.2680 no 2_655
H23 C29 3.3942 no 4_565
H23 H7 2.9580 no 4_465
H23 H11B 2.9750 no 2_755
H23 H12A 2.8475 no 2_755
H23 H29 2.7336 no 4_565
H24 C28 3.1118 no 4_565
H24 C29 3.0269 no 4_565
H24 H28 2.6617 no 4_565
H24 H29 2.4846 no 4_565
H26 C31 3.3874 no 1_455
H26 C32 3.2322 no 1_455
H26 C33 3.0330 no 1_455
H26 C34 2.9364 no 1_455
H26 C35 3.0778 no 1_455
H26 C36 3.3038 no 1_455
H26 H33 3.5059 no 1_455
H26 H33 3.4063 no 3_775
H26 H34 3.3435 no 1_455
H26 H35 3.5533 no 1_455
H27 C20 3.2076 no 3_675
H27 C21 3.0866 no 3_675
H27 C31 3.5559 no 1_455
H27 C32 3.0849 no 1_455
H27 C33 3.5362 no 1_455
H27 H8 3.1000 no 1_455
H27 H20 2.7181 no 3_675
H27 H21 2.4668 no 3_675
H27 H32 2.9819 no 1_455
H27 H33 3.3268 no 3_775
H27 H34 3.5094 no 3_775
H28 C2 3.4646 no 4_464
H28 H2 3.1550 no 4_464
H28 H8 3.2261 no 1_455
H28 H14 3.0965 no 4_464
H28 H16 3.0927 no 4_564
H28 H21 3.1736 no 3_675
H28 H24 2.6617 no 4_464
H28 H34 3.5398 no 3_775
H29 C15 3.5547 no 4_564
H29 C16 3.1676 no 4_564
H29 C23 3.2281 no 4_464
H29 C24 3.1091 no 4_464
H29 H11B 3.3040 no 3_765
H29 H15 3.4545 no 4_564
H29 H16 2.7529 no 4_564
H29 H23 2.7336 no 4_464
H29 H24 2.4846 no 4_464
H29 H35 3.5328 no 4_464
H30 C11 3.1218 no 3_765
H30 C12 3.1007 no 3_765
H30 H11A 2.6953 no 3_765
H30 H11B 3.1717 no 3_765
H30 H12A 3.1284 no 3_765
H30 H12B 2.6778 no 3_765
H30 H15 3.2353 no 4_564
H32 C20 3.0997 no 3_775
H32 C21 3.2417 no 3_775
H32 C32 3.0058 no 3_775
H32 H20 2.5983 no 3_775
H32 H21 2.8711 no 3_775
H32 H27 2.9819 no 1_655
H32 H32 2.3901 no 3_775
H33 C16 3.5321 no 2_655
H33 C25 3.4441 no 3_775
H33 C26 3.0784 no 3_775
H33 C27 3.0375 no 3_775
H33 C28 3.3816 no 3_775
H33 H16 2.7674 no 2_655
H33 H20 3.0663 no 3_775
H33 H26 3.5059 no 1_655
H33 H26 3.4063 no 3_775
H33 H27 3.3268 no 3_775
H34 C3 3.3711 no 2_755
H34 H3 2.9817 no 2_755
H34 H11B 3.3947 no 2_755
H34 H16 2.9507 no 2_655
H34 H17 3.5485 no 2_655
H34 H26 3.3435 no 1_655
H34 H27 3.5094 no 3_775
H34 H28 3.5398 no 3_775
H35 C13 3.2494 no 1_655
H35 C14 3.1266 no 1_655
H35 C15 3.2615 no 1_655
H35 C16 3.4928 no 1_655
H35 C17 3.5829 no 1_655
H35 C18 3.4540 no 1_655
H35 H3 3.5855 no 2_755
H35 H11B 2.7778 no 2_755
H35 H14 3.4991 no 1_655
H35 H26 3.5533 no 1_655
H35 H29 3.5328 no 4_565
H36 C16 3.4148 no 1_655
H36 C17 2.8550 no 1_655
H36 C18 3.0787 no 1_655
H36 H17 2.8953 no 1_655
H36 H18 3.2472 no 1_655

loop_
_geom_torsion_atom_site_label_1
_geom_torsion_atom_site_label_2
_geom_torsion_atom_site_label_3
_geom_torsion_atom_site_label_4
_geom_torsion
_geom_torsion_publ_flag
C1 Sn1 C13 C14 92.5(4) no
C1 Sn1 C13 C18 -90.1(3) no
C13 Sn1 C1 C2 -3.6(4) no
C13 Sn1 C1 C10 170.9(3) no
C1 Sn1 C19 C20 128.8(3) no
C1 Sn1 C19 C24 -48.4(4) no
C19 Sn1 C1 C2 111.0(3) no
C19 Sn1 C1 C10 -74.5(4) no
C1 Sn1 C25 C26 -178.9(3) no
C1 Sn1 C25 C30 0.4(4) no
C25 Sn1 C1 C2 -116.7(3) no
C25 Sn1 C1 C10 57.8(4) no
C13 Sn1 C19 C20 -116.8(3) no
C13 Sn1 C19 C24 65.9(4) no
C19 Sn1 C13 C14 -29.2(4) no
C19 Sn1 C13 C18 148.2(3) no
C13 Sn1 C25 C26 68.5(4) no
C13 Sn1 C25 C30 -112.2(3) no
C25 Sn1 C13 C14 -150.0(3) no
C25 Sn1 C13 C18 27.4(4) no
C19 Sn1 C25 C26 -46.0(4) no
C19 Sn1 C25 C30 133.4(3) no
C25 Sn1 C19 C20 -2.3(4) no
C25 Sn1 C19 C24 -179.5(3) no
C9 S1 C31 C32 142.3(3) no
C9 S1 C31 C36 -40.0(4) no
C31 S1 C9 C8 -76.3(4) no
C31 S1 C9 C10 101.5(4) no
Sn1 C1 C2 C3 173.7(3) no
Sn1 C1 C10 C5 -171.1(3) no
Sn1 C1 C10 C9 9.2(7) no
C2 C1 C10 C5 3.3(6) no
C2 C1 C10 C9 -176.4(4) no
C10 C1 C2 C3 -1.3(7) no
C1 C2 C3 C4 -0.9(7) no
C2 C3 C4 C5 0.9(7) no
C2 C3 C4 C11 179.9(4) no
C3 C4 C5 C6 179.1(4) no
C3 C4 C5 C10 1.3(7) no
C3 C4 C11 C12 -179.7(5) no
C5 C4 C11 C12 -0.7(5) no
C11 C4 C5 C6 -0.1(5) no
C11 C4 C5 C10 -177.9(4) no
C4 C5 C6 C7 -179.0(4) no
C4 C5 C6 C12 0.8(6) no
C4 C5 C10 C1 -3.4(7) no
C4 C5 C10 C9 176.3(4) no
C6 C5 C10 C1 179.0(4) no
C6 C5 C10 C9 -1.2(7) no
C10 C5 C6 C7 -1.2(7) no
C10 C5 C6 C12 178.6(4) no
C5 C6 C7 C8 2.7(7) no
C5 C6 C12 C11 -1.2(5) no
C7 C6 C12 C11 178.6(5) no
C12 C6 C7 C8 -177.1(5) no
C6 C7 C8 C9 -1.9(7) no
C7 C8 C9 S1 177.3(4) no
C7 C8 C9 C10 -0.6(7) no
S1 C9 C10 C1 4.0(7) no
S1 C9 C10 C5 -175.7(3) no
C8 C9 C10 C1 -178.2(4) no
C8 C9 C10 C5 2.1(6) no
C4 C11 C12 C6 1.1(5) no
Sn1 C13 C14 C15 178.2(3) no
Sn1 C13 C18 C17 -178.5(3) no
C14 C13 C18 C17 -1.0(7) no
C18 C13 C14 C15 0.7(7) no
C13 C14 C15 C16 -0.0(7) no
C14 C15 C16 C17 -0.5(7) no
C15 C16 C17 C18 0.3(7) no
C16 C17 C18 C13 0.4(7) no
Sn1 C19 C20 C21 -176.4(3) no
Sn1 C19 C24 C23 176.6(3) no
C20 C19 C24 C23 -0.7(7) no
C24 C19 C20 C21 0.8(7) no
C19 C20 C21 C22 0.1(8) no
C20 C21 C22 C23 -1.2(8) no
C21 C22 C23 C24 1.3(8) no
C22 C23 C24 C19 -0.4(8) no
Sn1 C25 C26 C27 178.4(3) no
Sn1 C25 C30 C29 -179.6(3) no
C26 C25 C30 C29 -0.2(7) no
C30 C25 C26 C27 -1.0(7) no
C25 C26 C27 C28 1.4(7) no
C26 C27 C28 C29 -0.6(8) no
C27 C28 C29 C30 -0.6(8) no
C28 C29 C30 C25 1.0(7) no
S1 C31 C32 C33 175.7(3) no
S1 C31 C36 C35 -177.2(3) no
C32 C31 C36 C35 0.6(7) no
C36 C31 C32 C33 -2.1(7) no
C31 C32 C33 C34 2.8(8) no
C32 C33 C34 C35 -1.8(8) no
C33 C34 C35 C36 0.2(8) no
C34 C35 C36 C31 0.4(8) no
